data_1503152
loop_
_publ_author_name
'Xu, Hui'
'Zhang, Yin'
'Huang, Jianqiang'
'Chen, Wanzhi'

_publ_section_title
;
 Copper-catalyzed synthesis of N-fused heterocycles through regioselective
 1,2-aminothiolation of 1,1-dibromoalkenes.
;
_journal_issue 16
_journal_name_full 'Organic letters'
_journal_page_first 3704
_journal_page_last 3707
_journal_paper_doi 10.1021/ol101563f
_journal_volume 12
_journal_year 2010
_chemical_formula_sum 'C16 H12 N2 O0 S'
_chemical_formula_weight 264.34
_chemical_name_systematic
; 
 ? 
;
_space_group_IT_number 15
_symmetry_cell_setting monoclinic
_symmetry_space_group_name_Hall '-C 2yc'
_symmetry_space_group_name_H-M 'C 1 2/c 1'
_atom_sites_solution_hydrogens geom
_atom_sites_solution_primary direct
_atom_sites_solution_secondary difmap
_audit_creation_method SHELXL-97
_cell_angle_alpha 90.00
_cell_angle_beta 112.754(6)
_cell_angle_gamma 90.00
_cell_formula_units_Z 8
_cell_length_a 19.0234(10)
_cell_length_b 10.3429(4)
_cell_length_c 14.4289(8)
_cell_measurement_temperature 293(2)
_cell_volume 2618.0(3)
_computing_structure_refinement 'SHELXL-97 (Sheldrick, 1997)'
_computing_structure_solution 'SHELXS-97 (Sheldrick, 1990)'
_diffrn_ambient_temperature 293(2)
_diffrn_measured_fraction_theta_full 0.997
_diffrn_measured_fraction_theta_max 0.997
_diffrn_measurement_device_type 'CCD area detector'
_diffrn_measurement_method 'phi and omega scans'
_diffrn_radiation_monochromator graphite
_diffrn_radiation_source 'fine-focus sealed tube'
_diffrn_radiation_type MoK\a
_diffrn_radiation_wavelength 0.71073
_diffrn_reflns_av_R_equivalents 0.0278
_diffrn_reflns_av_sigmaI/netI 0.0428
_diffrn_reflns_limit_h_max 22
_diffrn_reflns_limit_h_min -19
_diffrn_reflns_limit_k_max 11
_diffrn_reflns_limit_k_min -12
_diffrn_reflns_limit_l_max 17
_diffrn_reflns_limit_l_min -17
_diffrn_reflns_number 5733
_diffrn_reflns_theta_full 25.10
_diffrn_reflns_theta_max 25.10
_diffrn_reflns_theta_min 3.44
_exptl_absorpt_coefficient_mu 0.233
_exptl_absorpt_correction_T_max 0.9637
_exptl_absorpt_correction_T_min 0.8964
_exptl_absorpt_correction_type multi-scan
_exptl_absorpt_process_details sadabs
_exptl_crystal_colour yellow
_exptl_crystal_density_diffrn 1.341
_exptl_crystal_density_method 'not measured'
_exptl_crystal_description block
_exptl_crystal_F_000 1104
_exptl_crystal_size_max 0.48
_exptl_crystal_size_mid 0.28
_exptl_crystal_size_min 0.16
_refine_diff_density_max 0.151
_refine_diff_density_min -0.186
_refine_diff_density_rms 0.037
_refine_ls_extinction_method none
_refine_ls_goodness_of_fit_ref 1.001
_refine_ls_hydrogen_treatment constr
_refine_ls_matrix_type full
_refine_ls_number_parameters 172
_refine_ls_number_reflns 2329
_refine_ls_number_restraints 0
_refine_ls_restrained_S_all 1.001
_refine_ls_R_factor_all 0.0690
_refine_ls_R_factor_gt 0.0368
_refine_ls_shift/su_max 0.000
_refine_ls_shift/su_mean 0.000
_refine_ls_structure_factor_coef Fsqd
_refine_ls_weighting_details 'calc w=1/[\s^2^(Fo^2^)+(0.0360P)^2^+0.0000P] where P=(Fo^2^+2Fc^2^)/3'
_refine_ls_weighting_scheme calc
_refine_ls_wR_factor_gt 0.0765
_refine_ls_wR_factor_ref 0.0824
_reflns_number_gt 1479
_reflns_number_total 2329
_reflns_threshold_expression >2sigma(I)
_cod_data_source_file ol101563f_si_002.cif
_cod_data_source_block 100317_r541
_cod_original_cell_volume 2618.0(2)
_cod_original_sg_symbol_H-M C2/c
_cod_database_code 1503152

loop_
_symmetry_equiv_pos_as_xyz
'x, y, z'
'-x, y, -z+1/2'
'x+1/2, y+1/2, z'
'-x+1/2, y+1/2, -z+1/2'
'-x, -y, -z'
'x, -y, z-1/2'
'-x+1/2, -y+1/2, -z'
'x+1/2, -y+1/2, z-1/2'

loop_
_atom_site_label
_atom_site_type_symbol
_atom_site_fract_x
_atom_site_fract_y
_atom_site_fract_z
_atom_site_U_iso_or_equiv
_atom_site_adp_type
_atom_site_occupancy
_atom_site_symmetry_multiplicity
_atom_site_calc_flag
_atom_site_refinement_flags
S1 S 0.36341(4) 0.38784(5) 0.15512(5) 0.0761(2) Uani 1 1 d .
N1 N 0.35901(7) 0.67409(14) 0.11056(10) 0.0412(4) Uani 1 1 d .
C16 C 0.42024(9) 0.60457(16) 0.10103(13) 0.0432(4) Uani 1 1 d .
C7 C 0.35640(9) 0.80298(17) 0.13987(12) 0.0392(4) Uani 1 1 d .
C2 C 0.44757(9) 0.76279(17) -0.01157(13) 0.0455(5) Uani 1 1 d .
H2 H 0.3954 0.7738 -0.0467 0.055 Uiso 1 1 calc R
N2 N 0.24857(8) 0.69657(18) 0.13179(12) 0.0585(5) Uani 1 1 d .
C3 C 0.47383(9) 0.67709(16) 0.06833(13) 0.0395(4) Uani 1 1 d .
C12 C 0.40686(9) 0.90539(17) 0.16041(13) 0.0449(5) Uani 1 1 d .
H12 H 0.4532 0.8979 0.1531 0.054 Uiso 1 1 calc R
C13 C 0.29264(10) 0.6178(2) 0.10891(13) 0.0507(5) Uani 1 1 d .
C1 C 0.49824(10) 0.83188(19) -0.03938(14) 0.0519(5) Uani 1 1 d .
H1 H 0.4802 0.8897 -0.0928 0.062 Uiso 1 1 calc R
C4 C 0.55152(9) 0.66047(18) 0.11852(14) 0.0488(5) Uani 1 1 d .
H4 H 0.5699 0.6024 0.1717 0.059 Uiso 1 1 calc R
C8 C 0.28711(9) 0.8141(2) 0.15166(13) 0.0495(5) Uani 1 1 d .
C11 C 0.38564(11) 1.01891(19) 0.19208(14) 0.0558(5) Uani 1 1 d .
H11 H 0.4184 1.0896 0.2060 0.067 Uiso 1 1 calc R
C5 C 0.60179(10) 0.7293(2) 0.09016(14) 0.0589(6) Uani 1 1 d .
H5 H 0.6540 0.7176 0.1242 0.071 Uiso 1 1 calc R
C6 C 0.57517(10) 0.8155(2) 0.01162(15) 0.0566(5) Uani 1 1 d .
H6 H 0.6093 0.8627 -0.0069 0.068 Uiso 1 1 calc R
C15 C 0.42668(11) 0.47854(19) 0.12053(15) 0.0613(6) Uani 1 1 d .
H15 H 0.4680 0.4356 0.1154 0.074 Uiso 1 1 calc R
C9 C 0.26725(11) 0.9307(2) 0.18387(15) 0.0630(6) Uani 1 1 d .
H9 H 0.2211 0.9395 0.1914 0.076 Uiso 1 1 calc R
C10 C 0.31710(12) 1.0313(2) 0.20393(15) 0.0661(6) Uani 1 1 d .
H10 H 0.3050 1.1094 0.2259 0.079 Uiso 1 1 calc R
C14 C 0.27833(11) 0.4789(2) 0.08418(15) 0.0709(6) Uani 1 1 d .
H14A H 0.2649 0.4659 0.0128 0.085 Uiso 1 1 calc R
H14B H 0.2362 0.4493 0.1007 0.085 Uiso 1 1 calc R

loop_
_atom_site_aniso_label
_atom_site_aniso_U_11
_atom_site_aniso_U_22
_atom_site_aniso_U_33
_atom_site_aniso_U_23
_atom_site_aniso_U_13
_atom_site_aniso_U_12
S1 0.1101(5) 0.0460(3) 0.0920(5) 0.0020(3) 0.0608(4) -0.0140(3)
N1 0.0393(8) 0.0464(9) 0.0398(9) 0.0018(7) 0.0176(7) -0.0070(7)
C16 0.0517(10) 0.0411(11) 0.0426(11) -0.0036(9) 0.0245(9) -0.0045(9)
C7 0.0384(9) 0.0494(11) 0.0317(10) 0.0053(8) 0.0156(8) 0.0043(9)
C2 0.0405(9) 0.0528(11) 0.0453(11) 0.0012(10) 0.0187(9) 0.0017(9)
N2 0.0435(9) 0.0837(13) 0.0519(10) 0.0163(9) 0.0222(8) -0.0023(10)
C3 0.0439(10) 0.0382(10) 0.0398(10) -0.0054(9) 0.0201(8) -0.0008(9)
C12 0.0437(10) 0.0511(12) 0.0429(11) -0.0020(9) 0.0200(8) 0.0010(9)
C13 0.0457(11) 0.0672(14) 0.0368(11) 0.0070(10) 0.0133(9) -0.0149(10)
C1 0.0560(11) 0.0546(12) 0.0494(12) 0.0055(10) 0.0250(10) -0.0006(10)
C4 0.0493(11) 0.0557(12) 0.0407(11) -0.0015(10) 0.0167(9) 0.0028(10)
C8 0.0427(10) 0.0681(14) 0.0398(11) 0.0149(10) 0.0181(8) 0.0069(10)
C11 0.0705(13) 0.0501(12) 0.0507(12) -0.0017(10) 0.0278(10) 0.0052(10)
C5 0.0413(10) 0.0793(15) 0.0541(13) -0.0058(12) 0.0165(10) -0.0027(10)
C6 0.0528(11) 0.0672(14) 0.0568(13) -0.0047(11) 0.0289(10) -0.0159(10)
C15 0.0807(13) 0.0463(12) 0.0721(15) -0.0041(10) 0.0465(12) -0.0042(11)
C9 0.0623(12) 0.0857(16) 0.0554(13) 0.0200(12) 0.0385(11) 0.0293(13)
C10 0.0875(15) 0.0628(15) 0.0588(14) 0.0057(11) 0.0399(13) 0.0231(13)
C14 0.0771(14) 0.0808(16) 0.0530(13) -0.0051(12) 0.0233(11) -0.0376(12)

loop_
_atom_type_symbol
_atom_type_description
_atom_type_scat_dispersion_real
_atom_type_scat_dispersion_imag
_atom_type_scat_source
C C 0.0033 0.0016 'International Tables Vol C Tables 4.2.6.8 and 6.1.1.4'
H H 0.0000 0.0000 'International Tables Vol C Tables 4.2.6.8 and 6.1.1.4'
N N 0.0061 0.0033 'International Tables Vol C Tables 4.2.6.8 and 6.1.1.4'
O O 0.0106 0.0060 'International Tables Vol C Tables 4.2.6.8 and 6.1.1.4'
S S 0.1246 0.1234 'International Tables Vol C Tables 4.2.6.8 and 6.1.1.4'

loop_
_geom_angle_atom_site_label_1
_geom_angle_atom_site_label_2
_geom_angle_atom_site_label_3
_geom_angle
C15 S1 C14 97.08(10)
C13 N1 C7 105.46(14)
C13 N1 C16 124.26(15)
C7 N1 C16 129.44(13)
C15 C16 N1 119.21(16)
C15 C16 C3 123.04(16)
N1 C16 C3 117.74(14)
C12 C7 C8 121.34(17)
C12 C7 N1 133.55(15)
C8 C7 N1 105.05(15)
C1 C2 C3 120.42(16)
C1 C2 H2 119.8
C3 C2 H2 119.8
C13 N2 C8 105.06(15)
C4 C3 C2 118.94(16)
C4 C3 C16 119.87(16)
C2 C3 C16 121.18(14)
C11 C12 C7 117.16(16)
C11 C12 H12 121.4
C7 C12 H12 121.4
N2 C13 N1 113.96(17)
N2 C13 C14 126.39(17)
N1 C13 C14 119.65(18)
C6 C1 C2 120.09(18)
C6 C1 H1 120.0
C2 C1 H1 120.0
C5 C4 C3 120.36(17)
C5 C4 H4 119.8
C3 C4 H4 119.8
N2 C8 C9 129.39(18)
N2 C8 C7 110.46(17)
C9 C8 C7 120.08(19)
C12 C11 C10 122.06(19)
C12 C11 H11 119.0
C10 C11 H11 119.0
C6 C5 C4 120.26(16)
C6 C5 H5 119.9
C4 C5 H5 119.9
C1 C6 C5 119.92(17)
C1 C6 H6 120.0
C5 C6 H6 120.0
C16 C15 S1 124.80(16)
C16 C15 H15 117.6
S1 C15 H15 117.6
C10 C9 C8 118.34(18)
C10 C9 H9 120.8
C8 C9 H9 120.8
C9 C10 C11 121.01(19)
C9 C10 H10 119.5
C11 C10 H10 119.5
C13 C14 S1 109.16(13)
C13 C14 H14A 109.8
S1 C14 H14A 109.8
C13 C14 H14B 109.8
S1 C14 H14B 109.8
H14A C14 H14B 108.3

loop_
_geom_bond_atom_site_label_1
_geom_bond_atom_site_label_2
_geom_bond_distance
S1 C15 1.7443(19)
S1 C14 1.809(2)
N1 C13 1.382(2)
N1 C7 1.405(2)
N1 C16 1.420(2)
C16 C15 1.329(2)
C16 C3 1.482(2)
C7 C12 1.382(2)
C7 C8 1.398(2)
C2 C1 1.378(2)
C2 C3 1.385(2)
C2 H2 0.9300
N2 C13 1.300(2)
N2 C8 1.391(2)
C3 C4 1.382(2)
C12 C11 1.376(2)
C12 H12 0.9300
C13 C14 1.479(3)
C1 C6 1.371(2)
C1 H1 0.9300
C4 C5 1.376(2)
C4 H4 0.9300
C8 C9 1.396(3)
C11 C10 1.385(3)
C11 H11 0.9300
C5 C6 1.375(3)
C5 H5 0.9300
C6 H6 0.9300
C15 H15 0.9300
C9 C10 1.361(3)
C9 H9 0.9300
C10 H10 0.9300
C14 H14A 0.9700
C14 H14B 0.9700

loop_
_geom_torsion_atom_site_label_1
_geom_torsion_atom_site_label_2
_geom_torsion_atom_site_label_3
_geom_torsion_atom_site_label_4
_geom_torsion
C13 N1 C16 C15 -20.6(2)
C7 N1 C16 C15 147.37(18)
C13 N1 C16 C3 158.78(15)
C7 N1 C16 C3 -33.3(2)
C13 N1 C7 C12 175.87(18)
C16 N1 C7 C12 6.2(3)
C13 N1 C7 C8 -1.11(16)
C16 N1 C7 C8 -170.78(15)
C1 C2 C3 C4 -1.1(3)
C1 C2 C3 C16 178.36(16)
C15 C16 C3 C4 -46.9(3)
N1 C16 C3 C4 133.81(16)
C15 C16 C3 C2 133.69(19)
N1 C16 C3 C2 -45.6(2)
C8 C7 C12 C11 -0.5(2)
N1 C7 C12 C11 -177.13(17)
C8 N2 C13 N1 -0.7(2)
C8 N2 C13 C14 178.22(17)
C7 N1 C13 N2 1.21(18)
C16 N1 C13 N2 171.56(15)
C7 N1 C13 C14 -177.82(16)
C16 N1 C13 C14 -7.5(2)
C3 C2 C1 C6 0.4(3)
C2 C3 C4 C5 0.8(3)
C16 C3 C4 C5 -178.62(16)
C13 N2 C8 C9 -177.02(18)
C13 N2 C8 C7 0.0(2)
C12 C7 C8 N2 -176.70(15)
N1 C7 C8 N2 0.74(19)
C12 C7 C8 C9 0.6(3)
N1 C7 C8 C9 178.05(15)
C7 C12 C11 C10 0.5(3)
C3 C4 C5 C6 0.1(3)
C2 C1 C6 C5 0.5(3)
C4 C5 C6 C1 -0.7(3)
N1 C16 C15 S1 1.5(3)
C3 C16 C15 S1 -177.76(13)
C14 S1 C15 C16 32.1(2)
N2 C8 C9 C10 176.18(18)
C7 C8 C9 C10 -0.5(3)
C8 C9 C10 C11 0.5(3)
C12 C11 C10 C9 -0.4(3)
N2 C13 C14 S1 -132.29(17)
N1 C13 C14 S1 46.6(2)
C15 S1 C14 C13 -52.05(16)
